data_7702165
loop_
_publ_author_name
'Begines, Emilio'
'Carrasco, Carlos J.'
'Montilla, Francisco'
'\'Alvarez, Eleuterio'
'Marchetti, Fabio'
'Pettinari, Riccardo'
'Pettinari, Claudio'
'Galindo, Agust\'in'

_publ_section_title
;
 Oxidoperoxidomolybdenum(vi) complexes with acylpyrazolonate ligands:
 synthesis, structure and catalytic properties.
;
_journal_issue 1
_journal_name_full 'Dalton transactions (Cambridge, England : 2003)'
_journal_page_first 197
_journal_page_last 208
_journal_paper_doi 10.1039/c7dt03939e
_journal_volume 47
_journal_year 2017
_chemical_formula_moiety 'C32 H38 Mo N4 O7'
_chemical_formula_sum 'C32 H38 Mo N4 O7'
_chemical_formula_weight 686.60
_space_group_crystal_system triclinic
_space_group_IT_number 2
_space_group_name_Hall '-P 1'
_space_group_name_H-M_alt 'P -1'
_atom_sites_solution_hydrogens geom
_audit_creation_method SHELXL-2016/6
_audit_update_record
;
2017-10-19 deposited with the CCDC.
2017-11-27 downloaded from the CCDC.
;
_cell_angle_alpha 78.094(2)
_cell_angle_beta 73.696(2)
_cell_angle_gamma 82.144(2)
_cell_formula_units_Z 2
_cell_length_a 9.0124(4)
_cell_length_b 13.5773(7)
_cell_length_c 13.8352(7)
_cell_measurement_reflns_used 7194
_cell_measurement_temperature 213(2)
_cell_measurement_theta_max 28,43
_cell_measurement_theta_min 2.36
_cell_volume 1584.29(14)
_computing_cell_refinement 'Bruker SMART'
_computing_data_collection 'Bruker SMART'
_computing_data_reduction 'Bruker SAINT'
_computing_molecular_graphics 'Bruker SHELXTL'
_computing_publication_material 'Bruker SHELXTL'
_computing_structure_refinement 'SHELXL-2016/6 (Sheldrick, 2016)'
_computing_structure_solution 'Bruker SHELXTL'
_diffrn_ambient_temperature 213(2)
_diffrn_detector_area_resol_mean 8.26
_diffrn_measured_fraction_theta_full 0.993
_diffrn_measured_fraction_theta_max 0.993
_diffrn_measurement_device_type
;
 Bruker-Nonius X8kappa APEX II CCD area detector
;
_diffrn_measurement_method 'phi and omega scans with narrow frames'
_diffrn_radiation_monochromator graphite
_diffrn_radiation_source 'fine-focus sealed tube'
_diffrn_radiation_type MoK\a
_diffrn_radiation_wavelength 0.71073
_diffrn_reflns_av_R_equivalents 0.0254
_diffrn_reflns_av_unetI/netI 0.0200
_diffrn_reflns_Laue_measured_fraction_full 0.993
_diffrn_reflns_Laue_measured_fraction_max 0.993
_diffrn_reflns_limit_h_max 10
_diffrn_reflns_limit_h_min -9
_diffrn_reflns_limit_k_max 16
_diffrn_reflns_limit_k_min -12
_diffrn_reflns_limit_l_max 16
_diffrn_reflns_limit_l_min -16
_diffrn_reflns_number 29597
_diffrn_reflns_point_group_measured_fraction_full 0.993
_diffrn_reflns_point_group_measured_fraction_max 0.993
_diffrn_reflns_theta_full 25.242
_diffrn_reflns_theta_max 25.246
_diffrn_reflns_theta_min 2.363
_exptl_absorpt_coefficient_mu 0.467
_exptl_absorpt_correction_T_max 0.8352
_exptl_absorpt_correction_T_min 0.8001
_exptl_absorpt_correction_type multi-scan
_exptl_absorpt_process_details
;
program SADABS, Bruker (2001).
;
_exptl_crystal_colour orange
_exptl_crystal_density_diffrn 1.439
_exptl_crystal_description prism
_exptl_crystal_F_000 712
_exptl_crystal_size_max 0.500
_exptl_crystal_size_mid 0.500
_exptl_crystal_size_min 0.400
_refine_diff_density_max 0.614
_refine_diff_density_min -0.598
_refine_diff_density_rms 0.049
_refine_ls_extinction_method none
_refine_ls_goodness_of_fit_ref 1.058
_refine_ls_hydrogen_treatment constr
_refine_ls_matrix_type full
_refine_ls_number_parameters 433
_refine_ls_number_reflns 5709
_refine_ls_number_restraints 106
_refine_ls_restrained_S_all 1.131
_refine_ls_R_factor_all 0.0331
_refine_ls_R_factor_gt 0.0288
_refine_ls_shift/su_max 0.001
_refine_ls_shift/su_mean 0.000
_refine_ls_structure_factor_coef Fsqd
_refine_ls_weighting_details 'w=1/[\s^2^(Fo^2^)+(0.0346P)^2^+1.0721P] where P=(Fo^2^+2Fc^2^)/3'
_refine_ls_weighting_scheme calc
_refine_ls_wR_factor_gt 0.0731
_refine_ls_wR_factor_ref 0.0749
_reflns_Friedel_coverage 0.000
_reflns_number_gt 5180
_reflns_number_total 5709
_reflns_threshold_expression 'I > 2\s(I)'
_cod_data_source_file c7dt03939e2.cif
_cod_data_source_block 9
_cod_database_code 7702165
_shelx_shelxl_version_number 2016/6
_shelx_space_group_comment
; 
The symmetry employed for this shelxl refinement is uniquely defined 
by the following loop, which should always be used as a source of 
symmetry information in preference to the above space-group names. 
They are only intended as comments. 
;
_shelx_estimated_absorpt_t_min 0.800
_shelx_estimated_absorpt_t_max 0.835

loop_
_space_group_symop_operation_xyz
'x, y, z'
'-x, -y, -z'

loop_
_atom_site_label
_atom_site_type_symbol
_atom_site_fract_x
_atom_site_fract_y
_atom_site_fract_z
_atom_site_U_iso_or_equiv
_atom_site_adp_type
_atom_site_occupancy
_atom_site_site_symmetry_order
_atom_site_calc_flag
_atom_site_refinement_flags_posn
_atom_site_refinement_flags_adp
_atom_site_refinement_flags_occupancy
_atom_site_disorder_assembly
_atom_site_disorder_group
Mo1 Mo 0.30808(2) 0.25610(2) 0.26800(2) 0.03298(7) Uani 1 1 d D . . . .
O1 O 0.43847(19) 0.21369(14) 0.13564(12) 0.0460(4) Uani 1 1 d . U . . .
O2 O 0.52479(18) 0.23514(12) 0.30471(11) 0.0396(4) Uani 1 1 d . U . . .
O3 O 0.24670(19) 0.31638(13) 0.39754(13) 0.0466(4) Uani 1 1 d . U . . .
O4 O 0.40722(18) 0.39758(12) 0.20022(12) 0.0383(3) Uani 1 1 d . U . . .
O5A O 0.2655(4) 0.14055(14) 0.33524(19) 0.0452(7) Uani 0.693(4) 1 d D U P A 1
O6A O 0.1688(3) 0.2823(3) 0.18246(19) 0.0492(8) Uani 0.693(4) 1 d D U P A 1
O7A O 0.1044(2) 0.32107(19) 0.2743(2) 0.0527(7) Uani 0.693(4) 1 d D U P A 1
O5B O 0.1625(6) 0.3001(5) 0.2130(5) 0.0408(12) Uani 0.307(4) 1 d D U P A 2
O6B O 0.3197(8) 0.11236(16) 0.2845(5) 0.0600(13) Uani 0.307(4) 1 d D U P A 2
O7B O 0.2421(10) 0.1469(3) 0.3774(3) 0.0585(13) Uani 0.307(4) 1 d D U P A 2
N1 N 0.6497(2) 0.14148(14) 0.02785(13) 0.0365(4) Uani 1 1 d . . . . .
N2 N 0.8062(2) 0.11181(16) 0.02085(15) 0.0445(5) Uani 1 1 d . . . . .
N3 N 0.2348(2) 0.43204(16) 0.49938(16) 0.0462(5) Uani 1 1 d . . . . .
N4 N 0.2901(3) 0.52437(17) 0.49475(18) 0.0605(6) Uani 1 1 d . . . . .
C1 C 0.8331(3) 0.12837(19) 0.10360(18) 0.0415(5) Uani 1 1 d . . . . .
C2 C 0.6946(2) 0.16885(17) 0.16964(16) 0.0345(5) Uani 1 1 d . . . . .
C3 C 0.5813(2) 0.17719(16) 0.11492(16) 0.0341(5) Uani 1 1 d . . . . .
C4 C 0.9945(3) 0.1067(3) 0.1153(2) 0.0652(8) Uani 1 1 d . . . . .
H4A H 1.058797 0.074128 0.059756 0.098 Uiso 1 1 calc R U . . .
H4B H 0.993621 0.062354 0.180089 0.098 Uiso 1 1 calc R U . . .
H4C H 1.036135 0.169410 0.113555 0.098 Uiso 1 1 calc R U . . .
C5 C 0.6606(2) 0.19947(16) 0.26503(16) 0.0324(5) Uani 1 1 d . . . . .
C6 C 0.7751(3) 0.19509(17) 0.32647(17) 0.0361(5) Uani 1 1 d . . . . .
H6A H 0.764996 0.260044 0.349125 0.043 Uiso 1 1 calc R U . . .
H6B H 0.879928 0.186553 0.281700 0.043 Uiso 1 1 calc R U . . .
C7 C 0.7582(3) 0.10971(18) 0.42179(17) 0.0375(5) Uani 1 1 d . . . . .
C8 C 0.7981(4) 0.0063(2) 0.3902(2) 0.0558(7) Uani 1 1 d . . . . .
H8A H 0.904841 0.001442 0.349384 0.084 Uiso 1 1 calc R U . . .
H8B H 0.729665 -0.002583 0.350188 0.084 Uiso 1 1 calc R U . . .
H8C H 0.785372 -0.045825 0.450802 0.084 Uiso 1 1 calc R U . . .
C9 C 0.8714(3) 0.1269(2) 0.4797(2) 0.0580(7) Uani 1 1 d . . . . .
H9A H 0.867819 0.073392 0.538694 0.087 Uiso 1 1 calc R U . . .
H9B H 0.842509 0.191524 0.502339 0.087 Uiso 1 1 calc R U . . .
H9C H 0.975731 0.126616 0.434933 0.087 Uiso 1 1 calc R U . . .
C10 C 0.5942(3) 0.1141(2) 0.49270(19) 0.0482(6) Uani 1 1 d . . . . .
H10A H 0.590563 0.064463 0.554572 0.072 Uiso 1 1 calc R U . . .
H10B H 0.521618 0.099764 0.458317 0.072 Uiso 1 1 calc R U . . .
H10C H 0.566492 0.181043 0.510220 0.072 Uiso 1 1 calc R U . . .
C11 C 0.5856(3) 0.12675(16) -0.05106(16) 0.0371(5) Uani 1 1 d . . . . .
C12 C 0.4285(3) 0.1356(2) -0.04006(19) 0.0500(6) Uani 1 1 d . . . . .
H12 H 0.359636 0.153178 0.019961 0.060 Uiso 1 1 calc R U . . .
C13 C 0.3720(4) 0.1185(2) -0.1181(2) 0.0575(7) Uani 1 1 d . . . . .
H13 H 0.264464 0.125460 -0.110947 0.069 Uiso 1 1 calc R U . . .
C14 C 0.4703(4) 0.0918(2) -0.2051(2) 0.0594(8) Uani 1 1 d . . . . .
H14 H 0.430993 0.080323 -0.257583 0.071 Uiso 1 1 calc R U . . .
C15 C 0.6265(4) 0.0818(3) -0.2151(2) 0.0665(8) Uani 1 1 d . . . . .
H15 H 0.694586 0.062574 -0.274549 0.080 Uiso 1 1 calc R U . . .
C16 C 0.6859(3) 0.0996(2) -0.13879(19) 0.0556(7) Uani 1 1 d . . . . .
H16 H 0.793687 0.093254 -0.146704 0.067 Uiso 1 1 calc R U . . .
C17 C 0.3733(3) 0.5490(2) 0.4014(2) 0.0551(7) Uani 1 1 d . . . . .
C18 C 0.3758(3) 0.47463(18) 0.34019(19) 0.0414(5) Uani 1 1 d . . . . .
C19 C 0.2844(3) 0.40074(18) 0.40940(18) 0.0387(5) Uani 1 1 d . . . . .
C20 C 0.4516(5) 0.6452(3) 0.3732(3) 0.0907(13) Uani 1 1 d . . . . .
H20A H 0.444114 0.671402 0.434739 0.136 Uiso 1 1 calc R U . . .
H20B H 0.401477 0.694430 0.328296 0.136 Uiso 1 1 calc R U . . .
H20C H 0.559987 0.632145 0.338450 0.136 Uiso 1 1 calc R U . . .
C21 C 0.4334(3) 0.47118(17) 0.23589(18) 0.0382(5) Uani 1 1 d . . . . .
C22 C 0.5251(3) 0.55175(18) 0.16075(19) 0.0452(6) Uani 1 1 d . . . . .
H22A H 0.520801 0.608857 0.195010 0.054 Uiso 1 1 calc R U . . .
H22B H 0.475146 0.575834 0.104769 0.054 Uiso 1 1 calc R U . . .
C23 C 0.6974(3) 0.51832(19) 0.11449(19) 0.0446(6) Uani 1 1 d . . . . .
C24 C 0.7128(4) 0.4565(2) 0.0319(2) 0.0635(8) Uani 1 1 d . . . . .
H24A H 0.820809 0.433070 0.006794 0.095 Uiso 1 1 calc R U . . .
H24B H 0.675770 0.497969 -0.023973 0.095 Uiso 1 1 calc R U . . .
H24C H 0.651555 0.398792 0.060263 0.095 Uiso 1 1 calc R U . . .
C25 C 0.7685(3) 0.4578(2) 0.1980(2) 0.0597(7) Uani 1 1 d . . . . .
H25A H 0.716185 0.396560 0.227718 0.090 Uiso 1 1 calc R U . . .
H25B H 0.756920 0.497868 0.250554 0.090 Uiso 1 1 calc R U . . .
H25C H 0.877779 0.440430 0.168980 0.090 Uiso 1 1 calc R U . . .
C26 C 0.7817(4) 0.6141(2) 0.0662(3) 0.0684(9) Uani 1 1 d . . . . .
H26A H 0.888890 0.595763 0.032805 0.103 Uiso 1 1 calc R U . . .
H26B H 0.778043 0.652221 0.119082 0.103 Uiso 1 1 calc R U . . .
H26C H 0.731463 0.655152 0.016255 0.103 Uiso 1 1 calc R U . . .
C27 C 0.1338(3) 0.3872(2) 0.59285(19) 0.0469(6) Uani 1 1 d . . . . .
C28 C 0.0371(3) 0.4503(2) 0.6546(2) 0.0498(6) Uani 1 1 d . . . . .
H28 H 0.034922 0.520788 0.633630 0.060 Uiso 1 1 calc R U . . .
C29 C -0.0564(3) 0.4086(3) 0.7475(2) 0.0601(8) Uani 1 1 d . . . . .
H29 H -0.122043 0.451147 0.790131 0.072 Uiso 1 1 calc R U . . .
C30 C -0.0547(4) 0.3064(3) 0.7781(2) 0.0753(10) Uani 1 1 d . . . . .
H30 H -0.118898 0.278729 0.841467 0.090 Uiso 1 1 calc R U . . .
C31 C 0.0420(5) 0.2439(3) 0.7155(3) 0.0878(12) Uani 1 1 d . . . . .
H31 H 0.042676 0.173417 0.736203 0.105 Uiso 1 1 calc R U . . .
C32 C 0.1378(4) 0.2843(2) 0.6225(2) 0.0709(9) Uani 1 1 d . . . . .
H32 H 0.204609 0.241803 0.580305 0.085 Uiso 1 1 calc R U . . .

loop_
_atom_site_aniso_label
_atom_site_aniso_U_11
_atom_site_aniso_U_22
_atom_site_aniso_U_33
_atom_site_aniso_U_23
_atom_site_aniso_U_13
_atom_site_aniso_U_12
Mo1 0.02862(11) 0.03940(12) 0.03446(11) -0.01781(8) -0.00754(8) 0.00086(7)
O1 0.0386(8) 0.0656(10) 0.0406(8) -0.0276(7) -0.0148(7) 0.0096(7)
O2 0.0360(8) 0.0507(9) 0.0353(8) -0.0168(7) -0.0129(6) 0.0069(7)
O3 0.0461(9) 0.0510(9) 0.0437(8) -0.0250(7) 0.0033(7) -0.0146(7)
O4 0.0370(8) 0.0427(8) 0.0372(8) -0.0109(6) -0.0084(6) -0.0064(6)
O5A 0.0525(14) 0.0462(12) 0.0345(14) -0.0078(11) -0.0047(13) -0.0090(11)
O6A 0.0432(11) 0.0577(13) 0.0527(14) -0.0161(10) -0.0186(10) -0.0025(9)
O7A 0.0485(11) 0.0579(12) 0.0556(12) -0.0172(10) -0.0165(10) -0.0001(9)
O5B 0.0353(19) 0.056(2) 0.042(2) -0.021(2) -0.0195(18) -0.0006(17)
O6B 0.0611(18) 0.0589(17) 0.0574(18) -0.0091(13) -0.0110(14) -0.0075(14)
O7B 0.0587(18) 0.0585(17) 0.0551(19) -0.0065(14) -0.0109(15) -0.0080(14)
N1 0.0362(10) 0.0424(10) 0.0295(9) -0.0126(8) -0.0033(8) -0.0004(8)
N2 0.0348(10) 0.0578(13) 0.0372(11) -0.0160(9) -0.0004(8) 0.0019(9)
N3 0.0486(12) 0.0490(12) 0.0440(11) -0.0253(10) -0.0034(9) -0.0069(9)
N4 0.0745(16) 0.0528(14) 0.0575(15) -0.0307(11) -0.0036(12) -0.0134(12)
C1 0.0334(12) 0.0491(14) 0.0381(13) -0.0100(10) -0.0033(10) 0.0005(10)
C2 0.0287(11) 0.0391(12) 0.0343(11) -0.0082(9) -0.0058(9) -0.0006(9)
C3 0.0333(11) 0.0379(12) 0.0300(11) -0.0108(9) -0.0047(9) 0.0007(9)
C4 0.0328(14) 0.107(3) 0.0541(17) -0.0304(17) -0.0038(12) 0.0090(15)
C5 0.0307(11) 0.0321(11) 0.0335(11) -0.0052(9) -0.0080(9) -0.0008(9)
C6 0.0312(11) 0.0417(12) 0.0376(12) -0.0085(10) -0.0109(9) -0.0037(9)
C7 0.0354(12) 0.0442(13) 0.0354(12) -0.0073(10) -0.0135(9) -0.0020(10)
C8 0.0675(18) 0.0431(14) 0.0537(16) -0.0068(12) -0.0181(14) 0.0077(13)
C9 0.0505(16) 0.080(2) 0.0500(16) -0.0039(14) -0.0262(13) -0.0111(14)
C10 0.0453(14) 0.0583(16) 0.0405(13) -0.0087(11) -0.0075(11) -0.0108(12)
C11 0.0495(14) 0.0322(11) 0.0287(11) -0.0077(9) -0.0058(10) -0.0058(10)
C12 0.0518(15) 0.0665(17) 0.0356(13) -0.0207(12) -0.0069(11) -0.0097(13)
C13 0.0622(17) 0.0726(19) 0.0463(15) -0.0197(14) -0.0157(13) -0.0176(14)
C14 0.085(2) 0.0648(18) 0.0357(14) -0.0151(12) -0.0147(14) -0.0232(16)
C15 0.083(2) 0.082(2) 0.0355(14) -0.0292(14) -0.0050(14) -0.0046(17)
C16 0.0580(17) 0.0677(18) 0.0382(14) -0.0212(13) -0.0019(12) -0.0001(14)
C17 0.0666(18) 0.0440(14) 0.0580(17) -0.0239(13) -0.0087(14) -0.0097(13)
C18 0.0399(13) 0.0401(13) 0.0464(14) -0.0157(10) -0.0094(10) -0.0023(10)
C19 0.0311(11) 0.0465(13) 0.0412(13) -0.0211(10) -0.0055(9) -0.0003(10)
C20 0.130(3) 0.059(2) 0.084(2) -0.0344(18) 0.002(2) -0.041(2)
C21 0.0312(11) 0.0397(12) 0.0447(13) -0.0099(10) -0.0113(10) -0.0001(9)
C22 0.0476(14) 0.0411(13) 0.0478(14) -0.0039(11) -0.0146(11) -0.0084(11)
C23 0.0417(13) 0.0507(14) 0.0420(13) -0.0002(11) -0.0137(11) -0.0122(11)
C24 0.0559(17) 0.080(2) 0.0530(17) -0.0189(15) -0.0046(13) -0.0104(15)
C25 0.0487(16) 0.0657(18) 0.0676(19) 0.0050(14) -0.0279(14) -0.0129(13)
C26 0.0572(18) 0.0664(19) 0.075(2) 0.0094(16) -0.0124(15) -0.0251(15)
C27 0.0425(13) 0.0625(16) 0.0394(13) -0.0247(12) -0.0044(10) -0.0067(12)
C28 0.0409(13) 0.0675(17) 0.0473(14) -0.0284(13) -0.0129(11) 0.0047(12)
C29 0.0433(15) 0.092(2) 0.0482(16) -0.0377(16) -0.0020(12) 0.0001(14)
C30 0.072(2) 0.101(3) 0.0487(17) -0.0281(17) 0.0108(15) -0.0259(19)
C31 0.110(3) 0.072(2) 0.065(2) -0.0239(17) 0.021(2) -0.028(2)
C32 0.085(2) 0.0624(19) 0.0559(18) -0.0288(15) 0.0132(16) -0.0118(16)

loop_
_atom_type_symbol
_atom_type_description
_atom_type_scat_dispersion_real
_atom_type_scat_dispersion_imag
_atom_type_scat_source
C C 0.0033 0.0016 'International Tables Vol C Tables 4.2.6.8 and 6.1.1.4'
H H 0.0000 0.0000 'International Tables Vol C Tables 4.2.6.8 and 6.1.1.4'
N N 0.0061 0.0033 'International Tables Vol C Tables 4.2.6.8 and 6.1.1.4'
O O 0.0106 0.0060 'International Tables Vol C Tables 4.2.6.8 and 6.1.1.4'
Mo Mo -1.6832 0.6857 'International Tables Vol C Tables 4.2.6.8 and 6.1.1.4'

loop_
_geom_angle_atom_site_label_1
_geom_angle_atom_site_label_2
_geom_angle_atom_site_label_3
_geom_angle
O5A Mo1 O6A 102.16(15)
O5B Mo1 O6B 106.1(3)
O5B Mo1 O7B 109.1(4)
O6B Mo1 O7B 43.62(7)
O5A Mo1 O7A 100.73(13)
O6A Mo1 O7A 43.52(6)
O5B Mo1 O1 90.1(3)
O5A Mo1 O1 98.20(11)
O6A Mo1 O1 76.49(9)
O6B Mo1 O1 71.34(19)
O7B Mo1 O1 114.8(2)
O7A Mo1 O1 119.53(9)
O5B Mo1 O3 103.4(2)
O5A Mo1 O3 91.50(11)
O6A Mo1 O3 118.02(9)
O6B Mo1 O3 116.91(19)
O7B Mo1 O3 74.3(2)
O7A Mo1 O3 74.67(9)
O1 Mo1 O3 160.51(7)
O5B Mo1 O2 163.1(3)
O5A Mo1 O2 89.96(11)
O6A Mo1 O2 157.21(10)
O6B Mo1 O2 86.1(2)
O7B Mo1 O2 87.8(3)
O7A Mo1 O2 152.97(9)
O1 Mo1 O2 82.78(6)
O3 Mo1 O2 80.35(6)
O5B Mo1 O4 87.5(3)
O5A Mo1 O4 166.08(11)
O6A Mo1 O4 91.65(12)
O6B Mo1 O4 150.8(2)
O7B Mo1 O4 154.6(2)
O7A Mo1 O4 90.45(9)
O1 Mo1 O4 83.19(7)
O3 Mo1 O4 83.42(6)
O2 Mo1 O4 76.43(6)
C3 O1 Mo1 127.96(14)
C5 O2 Mo1 135.84(14)
C19 O3 Mo1 127.41(15)
C21 O4 Mo1 134.23(15)
O7A O6A Mo1 68.38(10)
O6A O7A Mo1 68.10(10)
O7B O6B Mo1 68.28(11)
O6B O7B Mo1 68.10(11)
C3 N1 N2 110.92(18)
C3 N1 C11 130.30(19)
N2 N1 C11 118.72(17)
C1 N2 N1 106.55(18)
C19 N3 N4 111.5(2)
C19 N3 C27 129.7(2)
N4 N3 C27 118.76(19)
C17 N4 N3 105.8(2)
N2 C1 C2 111.3(2)
N2 C1 C4 118.3(2)
C2 C1 C4 130.4(2)
C5 C2 C3 121.92(19)
C5 C2 C1 134.2(2)
C3 C2 C1 103.87(19)
O1 C3 N1 122.0(2)
O1 C3 C2 130.6(2)
N1 C3 C2 107.38(18)
C1 C4 H4A 109.5
C1 C4 H4B 109.5
H4A C4 H4B 109.5
C1 C4 H4C 109.5
H4A C4 H4C 109.5
H4B C4 H4C 109.5
O2 C5 C2 120.00(19)
O2 C5 C6 114.99(19)
C2 C5 C6 125.00(19)
C5 C6 C7 115.33(18)
C5 C6 H6A 108.4
C7 C6 H6A 108.4
C5 C6 H6B 108.4
C7 C6 H6B 108.4
H6A C6 H6B 107.5
C8 C7 C10 109.3(2)
C8 C7 C9 109.9(2)
C10 C7 C9 108.5(2)
C8 C7 C6 110.9(2)
C10 C7 C6 111.65(19)
C9 C7 C6 106.6(2)
C7 C8 H8A 109.5
C7 C8 H8B 109.5
H8A C8 H8B 109.5
C7 C8 H8C 109.5
H8A C8 H8C 109.5
H8B C8 H8C 109.5
C7 C9 H9A 109.5
C7 C9 H9B 109.5
H9A C9 H9B 109.5
C7 C9 H9C 109.5
H9A C9 H9C 109.5
H9B C9 H9C 109.5
C7 C10 H10A 109.5
C7 C10 H10B 109.5
H10A C10 H10B 109.5
C7 C10 H10C 109.5
H10A C10 H10C 109.5
H10B C10 H10C 109.5
C12 C11 C16 119.9(2)
C12 C11 N1 121.8(2)
C16 C11 N1 118.2(2)
C11 C12 C13 119.5(2)
C11 C12 H12 120.2
C13 C12 H12 120.2
C14 C13 C12 120.9(3)
C14 C13 H13 119.5
C12 C13 H13 119.5
C13 C14 C15 119.3(3)
C13 C14 H14 120.4
C15 C14 H14 120.4
C14 C15 C16 120.9(3)
C14 C15 H15 119.5
C16 C15 H15 119.5
C11 C16 C15 119.4(3)
C11 C16 H16 120.3
C15 C16 H16 120.3
N4 C17 C18 111.8(2)
N4 C17 C20 118.3(2)
C18 C17 C20 129.9(3)
C21 C18 C19 122.7(2)
C21 C18 C17 133.5(2)
C19 C18 C17 103.4(2)
O3 C19 N3 121.3(2)
O3 C19 C18 131.3(2)
N3 C19 C18 107.5(2)
C17 C20 H20A 109.5
C17 C20 H20B 109.5
H20A C20 H20B 109.5
C17 C20 H20C 109.5
H20A C20 H20C 109.5
H20B C20 H20C 109.5
O4 C21 C18 120.0(2)
O4 C21 C22 116.8(2)
C18 C21 C22 123.1(2)
C21 C22 C23 115.0(2)
C21 C22 H22A 108.5
C23 C22 H22A 108.5
C21 C22 H22B 108.5
C23 C22 H22B 108.5
H22A C22 H22B 107.5
C25 C23 C24 110.2(2)
C25 C23 C26 109.5(2)
C24 C23 C26 108.8(2)
C25 C23 C22 110.0(2)
C24 C23 C22 110.8(2)
C26 C23 C22 107.4(2)
C23 C24 H24A 109.5
C23 C24 H24B 109.5
H24A C24 H24B 109.5
C23 C24 H24C 109.5
H24A C24 H24C 109.5
H24B C24 H24C 109.5
C23 C25 H25A 109.5
C23 C25 H25B 109.5
H25A C25 H25B 109.5
C23 C25 H25C 109.5
H25A C25 H25C 109.5
H25B C25 H25C 109.5
C23 C26 H26A 109.5
C23 C26 H26B 109.5
H26A C26 H26B 109.5
C23 C26 H26C 109.5
H26A C26 H26C 109.5
H26B C26 H26C 109.5
C32 C27 C28 121.0(3)
C32 C27 N3 120.9(2)
C28 C27 N3 118.1(2)
C27 C28 C29 119.1(3)
C27 C28 H28 120.4
C29 C28 H28 120.4
C30 C29 C28 120.8(3)
C30 C29 H29 119.6
C28 C29 H29 119.6
C29 C30 C31 119.6(3)
C29 C30 H30 120.2
C31 C30 H30 120.2
C30 C31 C32 120.4(3)
C30 C31 H31 119.8
C32 C31 H31 119.8
C27 C32 C31 119.1(3)
C27 C32 H32 120.5
C31 C32 H32 120.5

loop_
_geom_bond_atom_site_label_1
_geom_bond_atom_site_label_2
_geom_bond_distance
Mo1 O5B 1.678(2)
Mo1 O5A 1.6839(16)
Mo1 O6A 1.9081(17)
Mo1 O6B 1.909(2)
Mo1 O7B 1.912(2)
Mo1 O7A 1.9118(16)
Mo1 O1 2.0267(15)
Mo1 O3 2.0280(15)
Mo1 O2 2.1211(15)
Mo1 O4 2.1502(15)
O1 C3 1.289(3)
O2 C5 1.266(3)
O3 C19 1.292(3)
O4 C21 1.277(3)
O6A O7A 1.4162(18)
O6B O7B 1.419(2)
N1 C3 1.345(3)
N1 N2 1.395(3)
N1 C11 1.429(3)
N2 C1 1.303(3)
N3 C19 1.336(3)
N3 N4 1.394(3)
N3 C27 1.427(3)
N4 C17 1.300(4)
C1 C2 1.440(3)
C1 C4 1.492(3)
C2 C5 1.405(3)
C2 C3 1.412(3)
C4 H4A 0.9700
C4 H4B 0.9700
C4 H4C 0.9700
C5 C6 1.499(3)
C6 C7 1.553(3)
C6 H6A 0.9800
C6 H6B 0.9800
C7 C8 1.523(3)
C7 C10 1.528(3)
C7 C9 1.530(3)
C8 H8A 0.9700
C8 H8B 0.9700
C8 H8C 0.9700
C9 H9A 0.9700
C9 H9B 0.9700
C9 H9C 0.9700
C10 H10A 0.9700
C10 H10B 0.9700
C10 H10C 0.9700
C11 C12 1.371(4)
C11 C16 1.380(3)
C12 C13 1.387(3)
C12 H12 0.9400
C13 C14 1.363(4)
C13 H13 0.9400
C14 C15 1.366(4)
C14 H14 0.9400
C15 C16 1.384(4)
C15 H15 0.9400
C16 H16 0.9400
C17 C18 1.440(3)
C17 C20 1.498(4)
C18 C21 1.398(3)
C18 C19 1.410(3)
C20 H20A 0.9700
C20 H20B 0.9700
C20 H20C 0.9700
C21 C22 1.502(3)
C22 C23 1.548(3)
C22 H22A 0.9800
C22 H22B 0.9800
C23 C25 1.516(3)
C23 C24 1.518(4)
C23 C26 1.530(4)
C24 H24A 0.9700
C24 H24B 0.9700
C24 H24C 0.9700
C25 H25A 0.9700
C25 H25B 0.9700
C25 H25C 0.9700
C26 H26A 0.9700
C26 H26B 0.9700
C26 H26C 0.9700
C27 C32 1.371(4)
C27 C28 1.380(3)
C28 C29 1.380(4)
C28 H28 0.9400
C29 C30 1.364(5)
C29 H29 0.9400
C30 C31 1.381(5)
C30 H30 0.9400
C31 C32 1.385(4)
C31 H31 0.9400
C32 H32 0.9400

loop_
_geom_torsion_atom_site_label_1
_geom_torsion_atom_site_label_2
_geom_torsion_atom_site_label_3
_geom_torsion_atom_site_label_4
_geom_torsion
C3 N1 N2 C1 0.6(3)
C11 N1 N2 C1 -176.8(2)
C19 N3 N4 C17 0.1(3)
C27 N3 N4 C17 -177.7(2)
N1 N2 C1 C2 0.6(3)
N1 N2 C1 C4 -177.9(2)
N2 C1 C2 C5 -179.7(2)
C4 C1 C2 C5 -1.4(5)
N2 C1 C2 C3 -1.5(3)
C4 C1 C2 C3 176.8(3)
Mo1 O1 C3 N1 172.42(16)
Mo1 O1 C3 C2 -10.0(4)
N2 N1 C3 O1 176.5(2)
C11 N1 C3 O1 -6.4(4)
N2 N1 C3 C2 -1.6(2)
C11 N1 C3 C2 175.5(2)
C5 C2 C3 O1 2.4(4)
C1 C2 C3 O1 -176.1(2)
C5 C2 C3 N1 -179.7(2)
C1 C2 C3 N1 1.8(2)
Mo1 O2 C5 C2 4.9(3)
Mo1 O2 C5 C6 -175.92(14)
C3 C2 C5 O2 0.5(3)
C1 C2 C5 O2 178.4(2)
C3 C2 C5 C6 -178.6(2)
C1 C2 C5 C6 -0.7(4)
O2 C5 C6 C7 75.2(3)
C2 C5 C6 C7 -105.7(2)
C5 C6 C7 C8 67.2(3)
C5 C6 C7 C10 -54.9(3)
C5 C6 C7 C9 -173.2(2)
C3 N1 C11 C12 -9.6(4)
N2 N1 C11 C12 167.2(2)
C3 N1 C11 C16 172.6(2)
N2 N1 C11 C16 -10.6(3)
C16 C11 C12 C13 -0.9(4)
N1 C11 C12 C13 -178.7(2)
C11 C12 C13 C14 0.8(4)
C12 C13 C14 C15 0.0(5)
C13 C14 C15 C16 -0.8(5)
C12 C11 C16 C15 0.1(4)
N1 C11 C16 C15 178.0(2)
C14 C15 C16 C11 0.7(5)
N3 N4 C17 C18 0.4(3)
N3 N4 C17 C20 -178.9(3)
N4 C17 C18 C21 172.3(3)
C20 C17 C18 C21 -8.5(6)
N4 C17 C18 C19 -0.7(3)
C20 C17 C18 C19 178.4(3)
Mo1 O3 C19 N3 179.57(17)
Mo1 O3 C19 C18 -0.2(4)
N4 N3 C19 O3 179.7(2)
C27 N3 C19 O3 -2.8(4)
N4 N3 C19 C18 -0.5(3)
C27 N3 C19 C18 177.0(2)
C21 C18 C19 O3 6.5(4)
C17 C18 C19 O3 -179.5(3)
C21 C18 C19 N3 -173.3(2)
C17 C18 C19 N3 0.7(3)
Mo1 O4 C21 C18 -8.5(3)
Mo1 O4 C21 C22 172.32(15)
C19 C18 C21 O4 -1.9(4)
C17 C18 C21 O4 -173.8(3)
C19 C18 C21 C22 177.3(2)
C17 C18 C21 C22 5.4(4)
O4 C21 C22 C23 -68.4(3)
C18 C21 C22 C23 112.4(3)
C21 C22 C23 C25 -44.7(3)
C21 C22 C23 C24 77.5(3)
C21 C22 C23 C26 -163.8(2)
C19 N3 C27 C32 36.4(4)
N4 N3 C27 C32 -146.2(3)
C19 N3 C27 C28 -146.4(3)
N4 N3 C27 C28 30.9(4)
C32 C27 C28 C29 0.1(4)
N3 C27 C28 C29 -177.1(2)
C27 C28 C29 C30 -0.4(4)
C28 C29 C30 C31 0.1(5)
C29 C30 C31 C32 0.6(6)
C28 C27 C32 C31 0.5(5)
N3 C27 C32 C31 177.6(3)
C30 C31 C32 C27 -0.9(6)
